data_1510250
loop_
_publ_author_name
'Wagner, G.'
'Hoppe, R.'

_publ_section_title
;
 Oxydation intermetallischer Phasen: Na3(Au O2) aus NaAu und Na2O2
;
_journal_name_full 'Zeitschrift fuer Anorganische und Allgemeine Chemie'
_journal_page_first 26
_journal_page_last 34
_journal_paper_doi 10.1002/zaac.19875490604
_journal_volume 549
_journal_year 1987
_chemical_formula_sum 'Au Na3 O2'
_chemical_name_systematic 'Na3 (Au O2)'
_space_group_IT_number 136
_symmetry_space_group_name_Hall '-P 4n 2n'
_symmetry_space_group_name_H-M 'P 42/m n m'
_cell_angle_alpha 90
_cell_angle_beta 90
_cell_angle_gamma 90
_cell_formula_units_Z 4
_cell_length_a 9.705
_cell_length_b 9.705
_cell_length_c 4.578
_cell_volume 431.188
_citation_journal_id_ASTM ZAACAB
_cod_data_source_file gold_312.cif
_cod_data_source_block Au1Na3O2
_cod_original_cell_volume 431.1882
_cod_original_formula_sum 'Au1 Na3 O2'
_cod_database_code 1510250

loop_
_symmetry_equiv_pos_as_xyz
x,y,z
-y+1/2,x+1/2,z+1/2
-x,-y,z
y+1/2,-x+1/2,z+1/2
x+1/2,-y+1/2,-z+1/2
y,x,-z
-x+1/2,y+1/2,-z+1/2
-y,-x,-z
-x,-y,-z
y-1/2,-x-1/2,-z-1/2
x,y,-z
-y-1/2,x-1/2,-z-1/2
-x-1/2,y-1/2,z-1/2
-y,-x,z
x-1/2,-y-1/2,z-1/2
y,x,z

loop_
_atom_site_label
_atom_site_type_symbol
_atom_site_fract_x
_atom_site_fract_y
_atom_site_fract_z
_atom_site_occupancy
_atom_site_U_iso_or_equiv
O1 O-2 0.6908 0.9876 0 1 0.0
Na1 Na+1 0.3225 0.3225 0.5 1 0.0
Na2 Na+1 0.4859 0.1516 0 1 0.0
Au1 Au+1 0.1642 0.1642 0 1 0.0
